data_4347422
loop_
_publ_author_name
'Ovcharenko, Victor'
'Fokin, Sergey'
'Chubakova, Elvina'
'Romanenko, Galina'
'Bogomyakov, Artem'
'Dobrokhotova, Zhanna'
'Lukzen, Nikita'
'Morozov, Vitaly'
'Petrova, Marina'
'Petrova, Maria'
'Zueva, Ekaterina'
'Rozentsveig, Igor'
'Rudyakova, Elena'
'Levkovskaya, Galina'
'Sagdeev, Renad'

_publ_section_title
;
 A Copper-Nitroxide Adduct Exhibiting Separate Single Crystal-to-Single
 Crystal Polymerization-Depolymerization and Spin Crossover Transitions.
;
_journal_issue 12
_journal_name_full 'Inorganic chemistry'
_journal_page_first 5853
_journal_page_last 5861
_journal_paper_doi 10.1021/acs.inorgchem.6b00140
_journal_volume 55
_journal_year 2016
_chemical_formula_sum 'C28.5 H29.5 Cu1.25 F15 N4 O7'
_chemical_formula_weight 904.48
_space_group_crystal_system triclinic
_space_group_IT_number 2
_space_group_name_Hall '-P 1'
_space_group_name_H-M_alt 'P -1'
_atom_sites_solution_hydrogens geom
_audit_creation_method SHELXL-2014/6
_cell_angle_alpha 108.5610(10)
_cell_angle_beta 91.7480(10)
_cell_angle_gamma 101.5470(10)
_cell_formula_units_Z 4
_cell_length_a 13.6618(3)
_cell_length_b 16.5333(3)
_cell_length_c 17.3793(3)
_cell_measurement_reflns_used 9997
_cell_measurement_temperature 140(2)
_cell_measurement_theta_max 27.14
_cell_measurement_theta_min 2.24
_cell_volume 3627.23(12)
_computing_cell_refinement 'Bruker SAINT'
_computing_data_collection 'Bruker APEX2'
_computing_data_reduction 'Bruker SAINT'
_computing_molecular_graphics 'Bruker SHELXTL'
_computing_publication_material 'Bruker SHELXTL'
_computing_structure_refinement 'SHELXL-2014/6 (Sheldrick, 2014)'
_computing_structure_solution 'SHELXS-97 (Sheldrick, 2008)'
_diffrn_ambient_temperature 140(2)
_diffrn_measured_fraction_theta_full 0.997
_diffrn_measured_fraction_theta_max 0.990
_diffrn_measurement_device_type 'Bruker APEX-II CCD'
_diffrn_measurement_method '\f and \w scans'
_diffrn_radiation_type MoK\a
_diffrn_radiation_wavelength 0.71073
_diffrn_reflns_av_R_equivalents 0.0597
_diffrn_reflns_av_unetI/netI 0.0676
_diffrn_reflns_Laue_measured_fraction_full 0.997
_diffrn_reflns_Laue_measured_fraction_max 0.990
_diffrn_reflns_limit_h_max 17
_diffrn_reflns_limit_h_min -18
_diffrn_reflns_limit_k_max 21
_diffrn_reflns_limit_k_min -21
_diffrn_reflns_limit_l_max 23
_diffrn_reflns_limit_l_min -19
_diffrn_reflns_number 60956
_diffrn_reflns_point_group_measured_fraction_full 0.997
_diffrn_reflns_point_group_measured_fraction_max 0.990
_diffrn_reflns_theta_full 25.242
_diffrn_reflns_theta_max 28.096
_diffrn_reflns_theta_min 1.332
_exptl_absorpt_coefficient_mu 0.871
_exptl_absorpt_correction_T_max 0.5193
_exptl_absorpt_correction_T_min 0.4475
_exptl_absorpt_correction_type multi-scan
_exptl_absorpt_process_details sadabs
_exptl_crystal_colour dark
_exptl_crystal_density_diffrn 1.656
_exptl_crystal_description bulk
_exptl_crystal_F_000 1823
_exptl_crystal_size_max 0.3
_exptl_crystal_size_mid 0.22
_exptl_crystal_size_min 0.15
_refine_diff_density_max 1.004
_refine_diff_density_min -0.702
_refine_diff_density_rms 0.090
_refine_ls_extinction_method none
_refine_ls_goodness_of_fit_ref 0.945
_refine_ls_hydrogen_treatment constr
_refine_ls_matrix_type full
_refine_ls_number_parameters 1105
_refine_ls_number_reflns 17484
_refine_ls_number_restraints 0
_refine_ls_restrained_S_all 0.945
_refine_ls_R_factor_all 0.0751
_refine_ls_R_factor_gt 0.0464
_refine_ls_shift/su_max 0.002
_refine_ls_shift/su_mean 0.000
_refine_ls_structure_factor_coef Fsqd
_refine_ls_weighting_details 'w=1/[\s^2^(Fo^2^)+(0.0653P)^2^] where P=(Fo^2^+2Fc^2^)/3'
_refine_ls_weighting_scheme calc
_refine_ls_wR_factor_gt 0.1097
_refine_ls_wR_factor_ref 0.1232
_reflns_Friedel_coverage 0.000
_reflns_number_gt 11456
_reflns_number_total 17484
_reflns_threshold_expression 'I > 2\s(I)'
_cod_data_source_file ic6b00140_si_001.cif
_cod_data_source_block 111s
_cod_original_formula_sum 'C28.50 H29.50 Cu1.25 F15 N4 O7'
_cod_database_code 4347422
_shelx_space_group_comment
; 
The symmetry employed for this shelxl refinement is uniquely defined 
by the following loop, which should always be used as a source of 
symmetry information in preference to the above space-group names. 
They are only intended as comments. 
;
_shelx_estimated_absorpt_t_min sadabs
_shelxl_version_number 2014/6

loop_
_space_group_symop_operation_xyz
'x, y, z'
'-x, -y, -z'

loop_
_atom_site_label
_atom_site_type_symbol
_atom_site_fract_x
_atom_site_fract_y
_atom_site_fract_z
_atom_site_U_iso_or_equiv
_atom_site_adp_type
_atom_site_occupancy
_atom_site_site_symmetry_order
_atom_site_calc_flag
_atom_site_refinement_flags_posn
_atom_site_refinement_flags_adp
_atom_site_refinement_flags_occupancy
_atom_site_disorder_assembly
_atom_site_disorder_group
Cu1 Cu 0.0000 0.0000 0.5000 0.02153(11) Uani 1 2 d S . P . .
O1 O -0.05201(13) 0.00242(12) 0.60382(10) 0.0260(4) Uani 1 1 d . . . . .
C1 C -0.1587(2) -0.02828(19) 0.69724(17) 0.0314(7) Uani 1 1 d . . . . .
F1 F -0.25192(13) -0.03202(13) 0.71820(11) 0.0521(5) Uani 1 1 d . . . . .
F2 F -0.09773(13) 0.02905(11) 0.76031(9) 0.0425(4) Uani 1 1 d . . . . .
F3 F -0.13855(14) -0.10648(11) 0.68873(11) 0.0480(5) Uani 1 1 d . . . . .
C2 C -0.1430(2) -0.00556(16) 0.61907(15) 0.0241(6) Uani 1 1 d . . . . .
C3 C -0.2256(2) 0.00000(17) 0.57577(16) 0.0273(6) Uani 1 1 d . . . . .
H3A H -0.2880 -0.0048 0.5985 0.033 Uiso 1 1 calc R U . . .
C4 C -0.2224(2) 0.01243(17) 0.49951(17) 0.0273(6) Uani 1 1 d . . . . .
C5 C -0.3232(2) 0.0081(2) 0.45403(19) 0.0369(7) Uani 1 1 d . . . . .
F4 F -0.31701(14) 0.07373(13) 0.42577(13) 0.0617(6) Uani 1 1 d . . . . .
F5 F -0.39818(14) 0.00920(18) 0.49931(13) 0.0792(8) Uani 1 1 d . . . . .
F6 F -0.34664(16) -0.06404(14) 0.38992(14) 0.0738(7) Uani 1 1 d . . . . .
O2 O -0.14848(13) 0.02367(12) 0.46170(11) 0.0290(4) Uani 1 1 d . . . . .
Cu2 Cu 0.31083(2) -0.29748(2) 0.62701(2) 0.02300(9) Uani 1 1 d . . . . .
O3 O 0.23806(13) -0.30957(11) 0.71975(10) 0.0230(4) Uani 1 1 d . . . . .
C6 C 0.1101(2) -0.35799(18) 0.79244(16) 0.0281(6) Uani 1 1 d . . . . .
F7 F 0.1738(7) -0.3453(9) 0.8547(6) 0.104(4) Uani 0.5 1 d . . P A 1
F8 F 0.0419(8) -0.4236(6) 0.7925(5) 0.111(4) Uani 0.5 1 d . . P A 1
F9 F 0.0737(10) -0.2911(7) 0.8119(8) 0.112(5) Uani 0.5 1 d . . P A 1
F7A F 0.0125(4) -0.3891(6) 0.7761(5) 0.073(3) Uani 0.5 1 d . . P A 2
F8A F 0.1419(7) -0.3959(6) 0.8372(5) 0.068(3) Uani 0.5 1 d . . P A 2
F9A F 0.1202(8) -0.2762(5) 0.8348(6) 0.073(4) Uani 0.5 1 d . . P A 2
C7 C 0.16283(19) -0.36990(17) 0.71443(16) 0.0242(6) Uani 1 1 d . . . . .
C8 C 0.1236(2) -0.44378(17) 0.64727(16) 0.0307(7) Uani 1 1 d . . . . .
H8A H 0.0634 -0.4827 0.6500 0.037 Uiso 1 1 calc R U . . .
C9 C 0.1713(2) -0.46141(17) 0.57623(16) 0.0289(6) Uani 1 1 d . . . . .
C10 C 0.1263(2) -0.54542(19) 0.50554(18) 0.0381(8) Uani 1 1 d . . . . .
F10 F 0.03028(14) -0.57881(12) 0.51135(11) 0.0573(6) Uani 1 1 d . . . . .
F11 F 0.12920(12) -0.53201(11) 0.43426(9) 0.0400(4) Uani 1 1 d . . . . .
F12 F 0.17851(16) -0.60639(11) 0.50297(11) 0.0567(5) Uani 1 1 d . . . . .
O4 O 0.24928(13) -0.41689(11) 0.56089(10) 0.0251(4) Uani 1 1 d . . . . .
O5 O 0.37374(12) -0.17979(11) 0.69588(10) 0.0238(4) Uani 1 1 d . . . . .
C11 C 0.4850(2) -0.04210(18) 0.74442(18) 0.0323(7) Uani 1 1 d . . . . .
F13 F 0.53587(13) 0.01526(10) 0.71331(11) 0.0459(5) Uani 1 1 d . . . . .
F14 F 0.54508(17) -0.04512(12) 0.80362(11) 0.0646(6) Uani 1 1 d . . . . .
F15 F 0.40841(14) -0.01124(12) 0.77557(13) 0.0657(7) Uani 1 1 d . . . . .
C12 C 0.45048(19) -0.13377(16) 0.68094(16) 0.0243(6) Uani 1 1 d . . . . .
C13 C 0.5086(2) -0.15656(18) 0.61650(17) 0.0311(7) Uani 1 1 d . . . . .
H13A H 0.5675 -0.1158 0.6144 0.037 Uiso 1 1 calc R U . . .
C14 C 0.4830(2) -0.23711(18) 0.55532(16) 0.0279(6) Uani 1 1 d . . . . .
C15 C 0.5496(2) -0.2564(2) 0.4855(2) 0.0388(8) Uani 1 1 d . . . . .
F16 F 0.6237(9) -0.1943(6) 0.4902(7) 0.062(3) Uani 0.5 1 d . . P B 1
F17 F 0.5778(15) -0.3307(11) 0.4730(11) 0.055(4) Uani 0.5 1 d . . P B 1
F18 F 0.4964(8) -0.2654(8) 0.4140(6) 0.0489(18) Uani 0.5 1 d . . P B 1
F18A F 0.5623(15) -0.3348(10) 0.4631(11) 0.058(4) Uani 0.5 1 d . . P B 2
F16A F 0.5190(11) -0.2419(11) 0.4261(8) 0.141(6) Uani 0.5 1 d . . P B 2
F17A F 0.6458(10) -0.2076(9) 0.5124(9) 0.128(6) Uani 0.5 1 d . . P B 2
O6 O 0.40874(13) -0.29906(11) 0.54786(11) 0.0268(4) Uani 1 1 d . . . . .
O1R O -0.06945(13) -0.12844(12) 0.46300(11) 0.0277(4) Uani 1 1 d . . . . .
N2R N -0.05343(16) -0.19321(15) 0.40170(13) 0.0260(5) Uani 1 1 d . . . . .
C3R C -0.1243(2) -0.22957(19) 0.32395(16) 0.0301(6) Uani 1 1 d . . . . .
C4R C -0.2217(2) -0.2743(2) 0.34797(18) 0.0405(8) Uani 1 1 d . . . . .
H4RA H -0.2718 -0.2997 0.3003 0.061 Uiso 1 1 calc R U . . .
H4RB H -0.2089 -0.3207 0.3680 0.061 Uiso 1 1 calc R U . . .
H4RC H -0.2469 -0.2312 0.3910 0.061 Uiso 1 1 calc R U . . .
C5R C -0.1403(2) -0.15766(19) 0.29150(17) 0.0370(7) Uani 1 1 d . . . . .
H5RA H -0.1864 -0.1832 0.2413 0.055 Uiso 1 1 calc R U . . .
H5RB H -0.1692 -0.1154 0.3324 0.055 Uiso 1 1 calc R U . . .
H5RC H -0.0758 -0.1280 0.2798 0.055 Uiso 1 1 calc R U . . .
C6R C -0.0664(2) -0.29395(18) 0.27020(15) 0.0276(6) Uani 1 1 d . . . . .
C7R C 0.0137(2) -0.25271(19) 0.22667(17) 0.0334(7) Uani 1 1 d . . . . .
H7RA H -0.0186 -0.2378 0.1835 0.050 Uiso 1 1 calc R U . . .
H7RB H 0.0558 -0.1995 0.2659 0.050 Uiso 1 1 calc R U . . .
H7RC H 0.0555 -0.2942 0.2027 0.050 Uiso 1 1 calc R U . . .
C8R C -0.1320(2) -0.37756(19) 0.21086(18) 0.0391(7) Uani 1 1 d . . . . .
H8RA H -0.1679 -0.3635 0.1688 0.059 Uiso 1 1 calc R U . . .
H8RB H -0.0897 -0.4179 0.1851 0.059 Uiso 1 1 calc R U . . .
H8RC H -0.1805 -0.4051 0.2405 0.059 Uiso 1 1 calc R U . . .
N9R N -0.01047(15) -0.31473(14) 0.33537(13) 0.0251(5) Uani 1 1 d . . . . .
O10R O 0.02091(14) -0.38458(12) 0.32052(11) 0.0319(4) Uani 1 1 d . . . . .
C11R C 0.00455(19) -0.24785(17) 0.40733(15) 0.0241(6) Uani 1 1 d . . . . .
C12R C 0.06633(19) -0.23885(16) 0.47981(15) 0.0230(6) Uani 1 1 d . . . . .
C13R C 0.15358(18) -0.27127(16) 0.48873(15) 0.0230(6) Uani 1 1 d . . . . .
C14R C 0.2131(2) -0.31785(18) 0.42469(16) 0.0299(6) Uani 1 1 d . . . . .
H14A H 0.1693 -0.3735 0.3893 0.036 Uiso 1 1 calc R U . . .
H14B H 0.2689 -0.3322 0.4516 0.036 Uiso 1 1 calc R U . . .
C15R C 0.2558(2) -0.2644(2) 0.37217(19) 0.0456(8) Uani 1 1 d . . . . .
H15A H 0.2937 -0.2978 0.3316 0.068 Uiso 1 1 calc R U . . .
H15B H 0.2008 -0.2510 0.3443 0.068 Uiso 1 1 calc R U . . .
H15C H 0.3004 -0.2097 0.4066 0.068 Uiso 1 1 calc R U . . .
N16R N 0.18540(16) -0.24782(14) 0.56790(13) 0.0243(5) Uani 1 1 d . . . . .
N17R N 0.12021(16) -0.20056(14) 0.60926(12) 0.0237(5) Uani 1 1 d . . . . .
C18R C 0.1338(2) -0.15907(17) 0.69841(15) 0.0279(6) Uani 1 1 d . . . . .
H18A H 0.1956 -0.1704 0.7202 0.034 Uiso 1 1 calc R U . . .
H18G H 0.0764 -0.1862 0.7220 0.034 Uiso 1 1 calc R U . . .
C19R C 0.1414(2) -0.06177(17) 0.72512(16) 0.0293(6) Uani 1 1 d . . . . .
H19A H 0.0772 -0.0505 0.7076 0.035 Uiso 1 1 calc R U . . .
H19G H 0.1949 -0.0352 0.6978 0.035 Uiso 1 1 calc R U . . .
C20R C 0.1644(2) -0.01799(18) 0.81752(16) 0.0301(6) Uani 1 1 d . . . . .
H20A H 0.2300 -0.0273 0.8344 0.036 Uiso 1 1 calc R U . . .
H20G H 0.1709 0.0458 0.8308 0.036 Uiso 1 1 calc R U . . .
C21R C 0.0861(2) -0.0511(2) 0.86668(18) 0.0408(8) Uani 1 1 d . . . . .
H21A H 0.1062 -0.0200 0.9250 0.061 Uiso 1 1 calc R U . . .
H21B H 0.0212 -0.0406 0.8517 0.061 Uiso 1 1 calc R U . . .
H21C H 0.0803 -0.1139 0.8552 0.061 Uiso 1 1 calc R U . . .
C22R C 0.0495(2) -0.19398(17) 0.55849(15) 0.0249(6) Uani 1 1 d . . . . .
H22A H -0.0030 -0.1639 0.5736 0.030 Uiso 1 1 calc R U . . .
Cu3 Cu -0.32171(2) -0.32874(2) 0.98511(2) 0.02358(9) Uani 1 1 d . . . . .
O7 O -0.45045(13) -0.39281(11) 0.92796(11) 0.0276(4) Uani 1 1 d . . . . .
C16 C -0.6232(2) -0.44990(19) 0.89854(18) 0.0323(7) Uani 1 1 d . . . . .
F20 F -0.7094(12) -0.4437(10) 0.9268(9) 0.052(4) Uani 0.5 1 d . . P C 1
F21 F -0.6220(11) -0.5303(12) 0.8814(11) 0.033(2) Uani 0.5 1 d . . P C 1
F21A F -0.6282(14) -0.5404(14) 0.8623(11) 0.050(4) Uani 0.5 1 d . . P C 2
F20A F -0.7106(11) -0.4373(9) 0.9311(9) 0.039(3) Uani 0.5 1 d . . P C 2
F19 F -0.62085(12) -0.42383(10) 0.83335(10) 0.0368(4) Uani 1 1 d . . . . .
C17 C -0.5313(2) -0.39929(17) 0.96093(17) 0.0271(6) Uani 1 1 d . . . . .
C18 C -0.5457(2) -0.36811(19) 1.04243(17) 0.0315(6) Uani 1 1 d . . . . .
H18B H -0.6116 -0.3789 1.0585 0.038 Uiso 1 1 calc R U . . .
C19 C -0.4657(2) -0.32114(18) 1.10144(17) 0.0292(6) Uani 1 1 d . . . . .
C20 C -0.4886(2) -0.2855(2) 1.19028(19) 0.0416(8) Uani 1 1 d . . . . .
F22 F -0.4486(11) -0.2020(6) 1.2266(6) 0.115(4) Uani 0.5 1 d . . P D 1
F23 F -0.4472(9) -0.3198(9) 1.2360(9) 0.087(4) Uani 0.5 1 d . . P D 1
F24 F -0.5810(6) -0.2965(10) 1.2026(7) 0.126(6) Uani 0.5 1 d . . P D 1
F22A F -0.4977(8) -0.2067(7) 1.2035(5) 0.082(3) Uani 0.5 1 d . . P D 2
F23A F -0.4248(8) -0.2921(11) 1.2394(8) 0.108(6) Uani 0.5 1 d . . P D 2
F24A F -0.5761(7) -0.3302(7) 1.2012(7) 0.081(4) Uani 0.5 1 d . . P D 2
O8 O -0.37477(13) -0.30128(12) 1.09148(11) 0.0278(4) Uani 1 1 d . . . . .
O9 O -0.26060(13) -0.44595(12) 0.96801(12) 0.0315(4) Uani 1 1 d . . . . .
C21 C -0.1400(2) -0.5294(2) 0.9238(2) 0.0379(7) Uani 1 1 d . . . . .
F27 F -0.11879(16) -0.55970(14) 0.98262(14) 0.0671(6) Uani 1 1 d . . . . .
F25 F -0.21477(15) -0.58977(12) 0.87530(15) 0.0725(7) Uani 1 1 d . . . . .
F26 F -0.06078(16) -0.52550(12) 0.88360(14) 0.0723(7) Uani 1 1 d . . . . .
C22 C -0.1703(2) -0.44158(18) 0.95893(17) 0.0285(6) Uani 1 1 d . . . . .
C23 C -0.0930(2) -0.36481(18) 0.97630(16) 0.0288(6) Uani 1 1 d . . . . .
H23A H -0.0272 -0.3706 0.9633 0.035 Uiso 1 1 calc R U . . .
C24 C -0.11000(19) -0.28248(17) 1.01124(15) 0.0251(6) Uani 1 1 d . . . . .
C25 C -0.0242(2) -0.20373(19) 1.02008(17) 0.0315(7) Uani 1 1 d . . . . .
F29 F 0.06445(12) -0.22491(12) 1.00772(12) 0.0543(5) Uani 1 1 d . . . . .
F30 F -0.04264(14) -0.16515(12) 0.96658(11) 0.0547(5) Uani 1 1 d . . . . .
F28 F -0.01408(13) -0.14332(11) 1.09372(10) 0.0432(4) Uani 1 1 d . . . . .
O10 O -0.19013(13) -0.25983(11) 1.03595(10) 0.0252(4) Uani 1 1 d . . . . .
O1S O -0.27385(12) -0.30314(11) 0.88858(10) 0.0236(4) Uani 1 1 d . . . . .
N2S N -0.33112(16) -0.32900(14) 0.81971(13) 0.0240(5) Uani 1 1 d . . . . .
C3S C -0.3011(2) -0.38730(18) 0.74309(16) 0.0319(7) Uani 1 1 d . . . . .
C4S C -0.2550(2) -0.45664(19) 0.76063(18) 0.0411(8) Uani 1 1 d . . . . .
H4SA H -0.2358 -0.4941 0.7099 0.062 Uiso 1 1 calc R U . . .
H4SB H -0.1953 -0.4283 0.7999 0.062 Uiso 1 1 calc R U . . .
H4SC H -0.3040 -0.4923 0.7834 0.062 Uiso 1 1 calc R U . . .
C5S C -0.2232(2) -0.3262(2) 0.71335(19) 0.0458(8) Uani 1 1 d . . . . .
H5SA H -0.1999 -0.3602 0.6629 0.069 Uiso 1 1 calc R U . . .
H5SB H -0.2538 -0.2815 0.7029 0.069 Uiso 1 1 calc R U . . .
H5SC H -0.1660 -0.2979 0.7552 0.069 Uiso 1 1 calc R U . . .
C6S C -0.4040(2) -0.42218(19) 0.69100(17) 0.0359(7) Uani 1 1 d . . . . .
C7S C -0.4004(3) -0.4356(2) 0.60021(18) 0.0557(10) Uani 1 1 d . . . . .
H7SA H -0.3676 -0.4839 0.5754 0.084 Uiso 1 1 calc R U . . .
H7SB H -0.4690 -0.4497 0.5738 0.084 Uiso 1 1 calc R U . . .
H7SC H -0.3625 -0.3820 0.5931 0.084 Uiso 1 1 calc R U . . .
C8S C -0.4675(2) -0.5028(2) 0.7046(2) 0.0452(8) Uani 1 1 d . . . . .
H8SA H -0.4379 -0.5534 0.6806 0.068 Uiso 1 1 calc R U . . .
H8SB H -0.4694 -0.4921 0.7633 0.068 Uiso 1 1 calc R U . . .
H8SC H -0.5359 -0.5145 0.6787 0.068 Uiso 1 1 calc R U . . .
N9S N -0.45439(18) -0.34800(15) 0.72958(13) 0.0322(6) Uani 1 1 d . . . . .
O10S O -0.53336(16) -0.33905(14) 0.69584(12) 0.0446(6) Uani 1 1 d . . . . .
C11S C -0.4121(2) -0.29939(17) 0.80657(15) 0.0251(6) Uani 1 1 d . . . . .
C12S C -0.45002(19) -0.23056(16) 0.86182(15) 0.0229(6) Uani 1 1 d . . . . .
C13S C -0.39997(19) -0.15382(16) 0.92694(15) 0.0237(6) Uani 1 1 d . . . . .
C14S C -0.29107(18) -0.11585(17) 0.95655(16) 0.0253(6) Uani 1 1 d . . . . .
H14C H -0.2637 -0.1572 0.9770 0.030 Uiso 1 1 calc R U . . .
H14D H -0.2847 -0.0607 1.0027 0.030 Uiso 1 1 calc R U . . .
C15S C -0.2290(2) -0.09727(19) 0.88995(17) 0.0339(7) Uani 1 1 d . . . . .
H15D H -0.1587 -0.0726 0.9123 0.051 Uiso 1 1 calc R U . . .
H15E H -0.2339 -0.1519 0.8446 0.051 Uiso 1 1 calc R U . . .
H15F H -0.2548 -0.0554 0.8703 0.051 Uiso 1 1 calc R U . . .
N16S N -0.46626(16) -0.10762(14) 0.96030(13) 0.0264(5) Uani 1 1 d . . . . .
N17S N -0.55641(16) -0.15233(14) 0.91719(13) 0.0273(5) Uani 1 1 d . . . . .
C18S C -0.6463(2) -0.11706(18) 0.93597(17) 0.0309(6) Uani 1 1 d . . . . .
H18C H -0.7032 -0.1550 0.8957 0.037 Uiso 1 1 calc R U . . .
H18U H -0.6346 -0.0581 0.9308 0.037 Uiso 1 1 calc R U . . .
C19S C -0.6742(2) -0.11099(18) 1.02080(17) 0.0332(7) Uani 1 1 d . . . . .
H19D H -0.6206 -0.0672 1.0608 0.040 Uiso 1 1 calc R U . . .
H19U H -0.7367 -0.0890 1.0287 0.040 Uiso 1 1 calc R U . . .
C20S C -0.6899(2) -0.19559(19) 1.03978(19) 0.0394(7) Uani 1 1 d . . . . .
H20C H -0.6265 -0.2165 1.0352 0.047 Uiso 1 1 calc R U . . .
H20U H -0.7417 -0.2405 0.9989 0.047 Uiso 1 1 calc R U . . .
C21S C -0.7225(2) -0.1851(2) 1.12524(19) 0.0447(8) Uani 1 1 d . . . . .
H21G H -0.7317 -0.2414 1.1347 0.054 Uiso 1 1 calc R U . . .
H21H H -0.6708 -0.1416 1.1660 0.054 Uiso 1 1 calc R U . . .
H21T H -0.7859 -0.1657 1.1297 0.054 Uiso 1 1 calc R U . . .
C22S C -0.5494(2) -0.22483(17) 0.85828(16) 0.0258(6) Uani 1 1 d . . . . .
H22B H -0.6029 -0.2652 0.8207 0.031 Uiso 1 1 calc R U . . .

loop_
_atom_site_aniso_label
_atom_site_aniso_U_11
_atom_site_aniso_U_22
_atom_site_aniso_U_33
_atom_site_aniso_U_23
_atom_site_aniso_U_13
_atom_site_aniso_U_12
Cu1 0.0197(2) 0.0275(2) 0.0192(2) 0.00850(18) 0.00293(18) 0.00806(18)
O1 0.0206(9) 0.0363(11) 0.0209(9) 0.0101(8) 0.0042(7) 0.0047(8)
C1 0.0271(15) 0.0401(17) 0.0275(15) 0.0134(13) 0.0044(12) 0.0049(13)
F1 0.0317(10) 0.0972(15) 0.0418(11) 0.0403(11) 0.0152(8) 0.0162(10)
F2 0.0456(10) 0.0526(11) 0.0227(9) 0.0097(8) -0.0006(8) 0.0014(8)
F3 0.0705(13) 0.0410(11) 0.0423(11) 0.0242(9) 0.0132(10) 0.0159(9)
C2 0.0272(14) 0.0206(13) 0.0211(13) 0.0044(11) 0.0022(11) 0.0019(11)
C3 0.0223(14) 0.0329(15) 0.0303(15) 0.0159(12) 0.0065(12) 0.0048(11)
C4 0.0257(14) 0.0238(14) 0.0308(15) 0.0085(12) 0.0013(12) 0.0032(11)
C5 0.0313(16) 0.0472(19) 0.0381(18) 0.0227(15) 0.0010(14) 0.0083(14)
F4 0.0489(12) 0.0708(14) 0.0896(16) 0.0568(13) 0.0012(11) 0.0190(10)
F5 0.0276(10) 0.167(2) 0.0695(15) 0.0697(16) 0.0129(10) 0.0308(13)
F6 0.0671(14) 0.0591(13) 0.0788(16) 0.0074(12) -0.0410(12) 0.0099(11)
O2 0.0267(10) 0.0343(11) 0.0276(10) 0.0134(8) 0.0045(8) 0.0048(8)
Cu2 0.02172(17) 0.02465(17) 0.02179(17) 0.00814(13) 0.00334(13) 0.00233(13)
O3 0.0240(9) 0.0238(9) 0.0219(9) 0.0098(7) 0.0026(7) 0.0034(8)
C6 0.0316(16) 0.0279(15) 0.0249(14) 0.0103(12) 0.0061(12) 0.0041(12)
F7 0.055(4) 0.235(12) 0.034(3) 0.056(7) 0.013(3) 0.041(7)
F8 0.152(10) 0.057(4) 0.065(6) -0.018(3) 0.073(7) -0.056(5)
F9 0.180(12) 0.131(11) 0.126(9) 0.109(8) 0.129(8) 0.137(10)
F7A 0.015(2) 0.143(10) 0.038(3) 0.008(5) 0.0115(18) 0.004(4)
F8A 0.098(8) 0.109(6) 0.051(5) 0.065(5) 0.044(5) 0.077(6)
F9A 0.121(8) 0.027(3) 0.051(4) -0.006(3) 0.058(5) -0.007(4)
C7 0.0243(14) 0.0257(14) 0.0258(14) 0.0105(11) 0.0056(11) 0.0093(11)
C8 0.0305(15) 0.0285(15) 0.0260(14) 0.0048(12) 0.0095(12) -0.0032(12)
C9 0.0316(15) 0.0255(14) 0.0278(15) 0.0090(12) 0.0054(12) 0.0021(12)
C10 0.0482(19) 0.0259(16) 0.0330(17) 0.0042(13) 0.0145(14) -0.0007(14)
F10 0.0534(12) 0.0497(11) 0.0423(11) -0.0026(9) 0.0182(9) -0.0205(9)
F11 0.0418(10) 0.0419(10) 0.0255(9) 0.0028(7) 0.0081(8) -0.0019(8)
F12 0.0869(15) 0.0310(10) 0.0484(12) 0.0056(9) 0.0074(11) 0.0166(10)
O4 0.0249(10) 0.0251(10) 0.0249(10) 0.0088(8) 0.0058(8) 0.0031(8)
O5 0.0219(9) 0.0265(10) 0.0234(9) 0.0101(8) 0.0013(8) 0.0031(7)
C11 0.0316(16) 0.0306(16) 0.0316(16) 0.0096(13) 0.0021(13) 0.0016(13)
F13 0.0515(11) 0.0296(9) 0.0505(11) 0.0119(8) 0.0108(9) -0.0032(8)
F14 0.0934(16) 0.0422(11) 0.0433(12) 0.0094(9) -0.0361(11) -0.0046(10)
F15 0.0441(12) 0.0384(11) 0.0846(15) -0.0161(10) 0.0283(11) -0.0017(9)
C12 0.0222(13) 0.0254(14) 0.0265(14) 0.0115(11) -0.0017(11) 0.0041(11)
C13 0.0222(14) 0.0303(15) 0.0380(16) 0.0104(13) 0.0062(12) 0.0000(11)
C14 0.0252(14) 0.0324(15) 0.0278(15) 0.0121(12) 0.0051(12) 0.0059(12)
C15 0.0338(18) 0.0356(19) 0.042(2) 0.0093(16) 0.0152(15) 0.0012(15)
F16 0.063(8) 0.035(3) 0.059(5) -0.006(3) 0.043(5) -0.021(3)
F17 0.060(6) 0.079(10) 0.054(6) 0.039(7) 0.034(5) 0.049(7)
F18 0.048(3) 0.084(4) 0.017(2) 0.016(2) 0.005(2) 0.021(3)
F18A 0.061(6) 0.041(6) 0.053(5) -0.009(4) 0.027(4) 0.003(5)
F16A 0.185(15) 0.236(17) 0.111(10) 0.135(11) 0.112(9) 0.148(12)
F17A 0.030(4) 0.141(10) 0.111(10) -0.067(6) 0.038(5) -0.035(5)
O6 0.0227(10) 0.0310(10) 0.0261(10) 0.0116(8) 0.0033(8) 0.0011(8)
O1R 0.0246(10) 0.0359(11) 0.0242(10) 0.0100(8) 0.0047(8) 0.0101(8)
N2R 0.0228(12) 0.0362(13) 0.0211(11) 0.0107(10) 0.0011(9) 0.0093(10)
C3R 0.0258(14) 0.0420(17) 0.0229(14) 0.0112(12) -0.0035(11) 0.0090(12)
C4R 0.0219(15) 0.060(2) 0.0364(17) 0.0134(15) 0.0015(13) 0.0058(14)
C5R 0.0412(18) 0.0450(18) 0.0282(16) 0.0136(14) -0.0042(13) 0.0163(14)
C6R 0.0251(14) 0.0386(16) 0.0183(13) 0.0102(12) -0.0034(11) 0.0052(12)
C7R 0.0343(16) 0.0449(18) 0.0246(15) 0.0155(13) 0.0054(12) 0.0100(13)
C8R 0.0351(17) 0.0450(18) 0.0307(16) 0.0086(14) -0.0084(13) 0.0025(14)
N9R 0.0220(11) 0.0310(13) 0.0235(12) 0.0113(10) 0.0015(9) 0.0048(10)
O10R 0.0346(11) 0.0314(11) 0.0304(11) 0.0109(9) 0.0021(9) 0.0075(9)
C11R 0.0210(13) 0.0309(15) 0.0230(13) 0.0123(11) 0.0033(11) 0.0059(11)
C12R 0.0225(13) 0.0276(14) 0.0214(13) 0.0112(11) 0.0029(11) 0.0058(11)
C13R 0.0208(13) 0.0269(14) 0.0223(13) 0.0098(11) 0.0018(11) 0.0049(11)
C14R 0.0271(15) 0.0431(17) 0.0219(14) 0.0086(12) 0.0031(11) 0.0164(13)
C15R 0.0375(18) 0.072(2) 0.0352(17) 0.0216(17) 0.0154(14) 0.0213(17)
N16R 0.0276(12) 0.0281(12) 0.0205(11) 0.0094(9) 0.0030(9) 0.0113(10)
N17R 0.0265(12) 0.0295(12) 0.0190(11) 0.0100(9) 0.0019(9) 0.0118(10)
C18R 0.0336(15) 0.0376(16) 0.0170(13) 0.0115(12) 0.0031(11) 0.0137(12)
C19R 0.0333(16) 0.0333(16) 0.0251(14) 0.0130(12) 0.0029(12) 0.0104(12)
C20R 0.0345(16) 0.0342(16) 0.0230(14) 0.0096(12) 0.0013(12) 0.0107(12)
C21R 0.0436(18) 0.0470(19) 0.0289(16) 0.0064(14) 0.0092(14) 0.0130(15)
C22R 0.0261(14) 0.0280(14) 0.0241(14) 0.0109(11) 0.0035(11) 0.0096(11)
Cu3 0.02002(17) 0.02897(18) 0.02324(17) 0.01040(14) 0.00165(13) 0.00600(13)
O7 0.0216(10) 0.0312(10) 0.0290(10) 0.0088(8) 0.0016(8) 0.0059(8)
C16 0.0250(16) 0.0348(17) 0.0405(18) 0.0176(14) -0.0004(13) 0.0062(12)
F20 0.025(7) 0.103(10) 0.041(6) 0.042(6) -0.006(5) 0.013(6)
F21 0.026(3) 0.018(4) 0.043(6) 0.000(4) -0.019(4) -0.004(2)
F21A 0.054(5) 0.026(5) 0.055(8) 0.002(5) -0.037(4) 0.001(3)
F20A 0.017(6) 0.038(4) 0.063(7) 0.019(4) 0.011(4) 0.008(4)
F19 0.0322(9) 0.0446(10) 0.0344(9) 0.0184(8) -0.0067(7) 0.0031(7)
C17 0.0223(14) 0.0276(14) 0.0378(16) 0.0183(12) 0.0010(12) 0.0077(11)
C18 0.0228(14) 0.0454(18) 0.0347(16) 0.0217(14) 0.0064(12) 0.0119(13)
C19 0.0296(15) 0.0377(16) 0.0298(15) 0.0177(13) 0.0065(12) 0.0175(13)
C20 0.0348(18) 0.063(2) 0.0326(17) 0.0160(16) 0.0099(15) 0.0222(17)
F22 0.216(12) 0.049(4) 0.057(6) -0.003(4) 0.069(7) 0.003(7)
F23 0.147(11) 0.113(5) 0.035(4) 0.033(4) 0.019(6) 0.091(6)
F24 0.029(4) 0.313(18) 0.031(4) 0.028(8) 0.004(3) 0.078(8)
F22A 0.132(8) 0.084(6) 0.037(4) 0.000(4) 0.010(4) 0.072(6)
F23A 0.039(3) 0.277(18) 0.022(3) 0.036(8) 0.005(2) 0.087(6)
F24A 0.071(7) 0.105(5) 0.046(4) 0.016(3) 0.035(4) -0.018(4)
O8 0.0252(10) 0.0356(11) 0.0251(10) 0.0110(8) 0.0044(8) 0.0104(8)
O9 0.0246(10) 0.0326(11) 0.0427(12) 0.0182(9) 0.0060(9) 0.0090(8)
C21 0.0309(16) 0.0358(17) 0.052(2) 0.0186(15) 0.0074(15) 0.0119(13)
F27 0.0785(15) 0.0698(14) 0.0852(16) 0.0471(13) 0.0253(13) 0.0511(12)
F25 0.0598(13) 0.0329(11) 0.1095(19) 0.0004(11) -0.0177(13) 0.0183(10)
F26 0.0659(14) 0.0409(11) 0.1098(19) 0.0161(12) 0.0570(14) 0.0188(10)
C22 0.0292(15) 0.0345(16) 0.0297(15) 0.0183(12) 0.0047(12) 0.0126(12)
C23 0.0204(14) 0.0398(17) 0.0296(15) 0.0148(13) 0.0016(11) 0.0089(12)
C24 0.0226(14) 0.0351(16) 0.0185(13) 0.0120(11) -0.0022(11) 0.0040(12)
C25 0.0271(15) 0.0392(17) 0.0282(15) 0.0124(13) 0.0008(12) 0.0053(13)
F29 0.0221(9) 0.0509(11) 0.0786(14) 0.0100(10) 0.0062(9) 0.0017(8)
F30 0.0464(11) 0.0710(13) 0.0532(12) 0.0456(11) -0.0075(9) -0.0111(10)
F28 0.0442(10) 0.0392(10) 0.0358(10) 0.0063(8) 0.0007(8) -0.0037(8)
O10 0.0216(9) 0.0322(10) 0.0223(9) 0.0096(8) -0.0002(8) 0.0066(8)
O1S 0.0231(9) 0.0300(10) 0.0184(9) 0.0080(8) 0.0005(7) 0.0074(8)
N2S 0.0265(12) 0.0268(12) 0.0204(11) 0.0067(9) 0.0031(9) 0.0117(9)
C3S 0.0395(17) 0.0351(16) 0.0217(14) 0.0024(12) 0.0061(12) 0.0203(13)
C4S 0.0466(19) 0.0406(18) 0.0345(17) 0.0021(14) -0.0004(15) 0.0235(15)
C5S 0.051(2) 0.055(2) 0.0307(17) 0.0075(15) 0.0188(15) 0.0195(17)
C6S 0.0448(18) 0.0393(17) 0.0222(14) 0.0001(13) -0.0018(13) 0.0234(14)
C7S 0.070(2) 0.074(3) 0.0213(16) 0.0020(16) -0.0004(16) 0.034(2)
C8S 0.0444(19) 0.0390(18) 0.0435(19) -0.0025(15) -0.0055(15) 0.0178(15)
N9S 0.0406(14) 0.0355(14) 0.0201(12) 0.0039(10) -0.0043(11) 0.0172(11)
O10S 0.0510(14) 0.0539(14) 0.0277(11) 0.0035(10) -0.0142(10) 0.0278(11)
C11S 0.0288(14) 0.0286(14) 0.0202(13) 0.0088(11) 0.0019(11) 0.0106(11)
C12S 0.0265(14) 0.0249(14) 0.0195(13) 0.0080(11) 0.0005(11) 0.0100(11)
C13S 0.0272(14) 0.0269(14) 0.0215(13) 0.0122(11) 0.0040(11) 0.0093(11)
C14S 0.0234(14) 0.0252(14) 0.0274(14) 0.0075(11) -0.0009(11) 0.0078(11)
C15S 0.0316(16) 0.0350(16) 0.0351(16) 0.0111(13) 0.0054(13) 0.0079(13)
N16S 0.0273(12) 0.0253(12) 0.0264(12) 0.0066(10) -0.0006(10) 0.0093(10)
N17S 0.0256(12) 0.0290(12) 0.0269(12) 0.0063(10) -0.0004(10) 0.0105(10)
C18S 0.0259(15) 0.0315(15) 0.0368(16) 0.0082(13) 0.0020(12) 0.0147(12)
C19S 0.0298(15) 0.0311(16) 0.0348(16) 0.0038(13) 0.0023(13) 0.0097(12)
C20S 0.0342(17) 0.0384(18) 0.0458(19) 0.0117(15) 0.0035(14) 0.0120(14)
C21S 0.0410(19) 0.0467(19) 0.046(2) 0.0180(16) 0.0026(15) 0.0035(15)
C22S 0.0294(15) 0.0245(14) 0.0230(14) 0.0058(11) -0.0022(11) 0.0087(11)

loop_
_atom_type_symbol
_atom_type_description
_atom_type_scat_dispersion_real
_atom_type_scat_dispersion_imag
_atom_type_scat_source
C C 0.0033 0.0016 'International Tables Vol C Tables 4.2.6.8 and 6.1.1.4'
H H 0.0000 0.0000 'International Tables Vol C Tables 4.2.6.8 and 6.1.1.4'
N N 0.0061 0.0033 'International Tables Vol C Tables 4.2.6.8 and 6.1.1.4'
O O 0.0106 0.0060 'International Tables Vol C Tables 4.2.6.8 and 6.1.1.4'
F F 0.0171 0.0103 'International Tables Vol C Tables 4.2.6.8 and 6.1.1.4'
Cu Cu 0.3201 1.2651 'International Tables Vol C Tables 4.2.6.8 and 6.1.1.4'

loop_
_geom_angle_atom_site_label_1
_geom_angle_atom_site_label_2
_geom_angle_atom_site_label_3
_geom_angle
_geom_angle_site_symmetry_1
_geom_angle_site_symmetry_3
O1 Cu1 O1 180.0 2_556 .
O1 Cu1 O1R 95.82(7) 2_556 .
O1 Cu1 O1R 84.18(7) . .
O1 Cu1 O1R 84.18(7) 2_556 2_556
O1 Cu1 O1R 95.81(7) . 2_556
O1R Cu1 O1R 180.00(10) . 2_556
O1 Cu1 O2 92.71(7) 2_556 .
O1 Cu1 O2 87.29(7) . .
O1R Cu1 O2 86.19(7) . .
O1R Cu1 O2 93.81(7) 2_556 .
O1 Cu1 O2 87.29(7) 2_556 2_556
O1 Cu1 O2 92.71(7) . 2_556
O1R Cu1 O2 93.81(7) . 2_556
O1R Cu1 O2 86.19(7) 2_556 2_556
O2 Cu1 O2 180.0 . 2_556
C2 O1 Cu1 127.13(17) . .
F2 C1 F3 106.5(2) . .
F2 C1 F1 107.2(2) . .
F3 C1 F1 106.7(2) . .
F2 C1 C2 111.7(2) . .
F3 C1 C2 110.6(2) . .
F1 C1 C2 113.7(2) . .
O1 C2 C3 130.3(2) . .
O1 C2 C1 111.7(2) . .
C3 C2 C1 117.9(2) . .
O1 C2 Cu1 32.45(11) . .
C3 C2 Cu1 98.64(17) . .
C1 C2 Cu1 141.99(19) . .
C2 C3 C4 123.3(2) . .
O2 C4 C3 128.1(3) . .
O2 C4 C5 114.5(2) . .
C3 C4 C5 117.4(2) . .
O2 C4 Cu1 38.88(13) . .
C3 C4 Cu1 89.84(17) . .
C5 C4 Cu1 150.97(19) . .
F6 C5 F4 106.3(3) . .
F6 C5 F5 108.0(3) . .
F4 C5 F5 107.4(3) . .
F6 C5 C4 109.9(3) . .
F4 C5 C4 111.3(2) . .
F5 C5 C4 113.6(2) . .
C4 O2 Cu1 121.04(18) . .
O5 Cu2 O4 178.03(8) . .
O5 Cu2 O6 93.27(7) . .
O4 Cu2 O6 87.43(7) . .
O5 Cu2 O3 87.29(7) . .
O4 Cu2 O3 91.53(7) . .
O6 Cu2 O3 164.31(8) . .
O5 Cu2 N16R 92.06(7) . .
O4 Cu2 N16R 89.63(7) . .
O6 Cu2 N16R 100.05(7) . .
O3 Cu2 N16R 95.59(7) . .
O5 Cu2 O10S 83.17(7) . 1_655
O4 Cu2 O10S 95.19(7) . 1_655
O6 Cu2 O10S 77.28(7) . 1_655
O3 Cu2 O10S 87.23(7) . 1_655
N16R Cu2 O10S 174.36(7) . 1_655
C7 O3 Cu2 124.14(16) . .
F9 C6 F8 108.5(7) . .
F9 C6 F7 104.3(7) . .
F8 C6 F7 104.0(6) . .
F8A C6 F9A 108.5(6) . .
F8A C6 F7A 107.3(5) . .
F9A C6 F7A 104.9(6) . .
F9 C6 C7 112.7(5) . .
F8A C6 C7 112.4(4) . .
F8 C6 C7 115.6(4) . .
F7 C6 C7 110.8(5) . .
F9A C6 C7 111.8(5) . .
F7A C6 C7 111.6(4) . .
O3 C7 C8 127.8(2) . .
O3 C7 C6 114.3(2) . .
C8 C7 C6 117.9(2) . .
O3 C7 Cu2 34.53(11) . .
C8 C7 Cu2 93.58(16) . .
C6 C7 Cu2 148.19(17) . .
C7 C8 C9 120.9(2) . .
C7 C8 Cu2 61.24(14) . .
C9 C8 Cu2 60.21(14) . .
O4 C9 C8 128.5(2) . .
O4 C9 C10 113.2(2) . .
C8 C9 C10 118.3(2) . .
O4 C9 Cu2 34.40(11) . .
C8 C9 Cu2 94.67(16) . .
C10 C9 Cu2 146.37(19) . .
F11 C10 F12 107.4(2) . .
F11 C10 F10 106.7(3) . .
F12 C10 F10 107.9(2) . .
F11 C10 C9 111.5(2) . .
F12 C10 C9 110.1(3) . .
F10 C10 C9 112.9(2) . .
C9 O4 Cu2 124.13(17) . .
C12 O5 Cu2 124.46(17) . .
F15 C11 F13 107.1(2) . .
F15 C11 F14 108.9(3) . .
F13 C11 F14 107.0(2) . .
F15 C11 C12 111.4(2) . .
F13 C11 C12 112.5(2) . .
F14 C11 C12 109.7(2) . .
O5 C12 C13 128.2(2) . .
O5 C12 C11 114.5(2) . .
C13 C12 C11 117.2(2) . .
O5 C12 Cu2 34.20(11) . .
C13 C12 Cu2 94.06(16) . .
C11 C12 Cu2 148.73(18) . .
C14 C13 C12 121.7(2) . .
C14 C13 Cu2 61.08(15) . .
C12 C13 Cu2 60.66(14) . .
O6 C14 C13 128.2(3) . .
O6 C14 C15 113.2(2) . .
C13 C14 C15 118.5(2) . .
O6 C14 Cu2 34.49(12) . .
C13 C14 Cu2 93.75(17) . .
C15 C14 Cu2 147.72(19) . .
F16A C15 F18A 108.6(12) . .
F16 C15 F17 111.5(11) . .
F16 C15 F18 102.0(8) . .
F17 C15 F18 105.5(9) . .
F16A C15 F17A 109.6(9) . .
F18A C15 F17A 102.5(11) . .
F16A C15 C14 113.1(8) . .
F18A C15 C14 113.0(10) . .
F16 C15 C14 114.7(6) . .
F17 C15 C14 112.7(9) . .
F18 C15 C14 109.5(5) . .
F17A C15 C14 109.5(6) . .
C14 O6 Cu2 124.00(17) . .
N2R O1R Cu1 129.17(15) . .
O1R N2R C11R 124.8(2) . .
O1R N2R C3R 120.4(2) . .
C11R N2R C3R 112.3(2) . .
O1R N2R Cu1 31.26(10) . .
C11R N2R Cu1 122.31(16) . .
C3R N2R Cu1 122.24(16) . .
N2R C3R C4R 104.6(2) . .
N2R C3R C5R 111.5(2) . .
C4R C3R C5R 111.5(2) . .
N2R C3R C6R 99.7(2) . .
C4R C3R C6R 113.7(2) . .
C5R C3R C6R 114.7(2) . .
N9R C6R C8R 110.0(2) . .
N9R C6R C7R 106.0(2) . .
C8R C6R C7R 110.5(2) . .
N9R C6R C3R 100.0(2) . .
C8R C6R C3R 115.0(2) . .
C7R C6R C3R 114.3(2) . .
O10R N9R C11R 126.6(2) . .
O10R N9R C6R 122.2(2) . .
C11R N9R C6R 111.2(2) . .
N2R C11R N9R 107.9(2) . .
N2R C11R C12R 125.1(2) . .
N9R C11R C12R 126.9(2) . .
C22R C12R C13R 105.1(2) . .
C22R C12R C11R 124.5(2) . .
C13R C12R C11R 130.4(2) . .
N16R C13R C12R 109.7(2) . .
N16R C13R C14R 120.5(2) . .
C12R C13R C14R 129.7(2) . .
C13R C14R C15R 113.0(2) . .
C13R N16R N17R 105.9(2) . .
C13R N16R Cu2 127.25(17) . .
N17R N16R Cu2 126.07(15) . .
C22R N17R N16R 111.6(2) . .
C22R N17R C18R 126.1(2) . .
N16R N17R C18R 122.2(2) . .
N17R C18R C19R 113.0(2) . .
C18R C19R C20R 112.7(2) . .
C21R C20R C19R 114.4(2) . .
N17R C22R C12R 107.7(2) . .
O7 Cu3 O10 175.38(8) . .
O7 Cu3 O1S 92.24(7) . .
O10 Cu3 O1S 83.37(7) . .
O7 Cu3 O8 92.93(8) . .
O10 Cu3 O8 90.46(7) . .
O1S Cu3 O8 154.71(8) . .
O7 Cu3 O9 94.47(7) . .
O10 Cu3 O9 87.52(7) . .
O1S Cu3 O9 97.19(7) . .
O8 Cu3 O9 107.05(8) . .
O7 Cu3 C24 156.30(8) . .
O10 Cu3 C24 22.44(7) . .
O1S Cu3 C24 73.23(7) . .
O8 Cu3 C24 108.26(7) . .
O9 Cu3 C24 69.65(7) . .
C17 O7 Cu3 124.54(17) . .
F20 C16 F21 104.4(10) . .
F20 C16 F19 107.5(6) . .
F21 C16 F19 113.1(9) . .
F19 C16 F21A 101.4(9) . .
F19 C16 F20A 107.1(6) . .
F21A C16 F20A 109.9(10) . .
F20 C16 C17 114.7(7) . .
F21 C16 C17 105.8(8) . .
F19 C16 C17 111.3(2) . .
F21A C16 C17 115.1(8) . .
F20A C16 C17 111.5(6) . .
O7 C17 C18 128.8(3) . .
O7 C17 C16 112.6(2) . .
C18 C17 C16 118.7(2) . .
O7 C17 Cu3 33.93(11) . .
C18 C17 Cu3 94.90(17) . .
C16 C17 Cu3 146.37(19) . .
C17 C18 C19 121.3(3) . .
C17 C18 Cu3 60.10(15) . .
C19 C18 Cu3 61.17(15) . .
O8 C19 C18 128.0(3) . .
O8 C19 C20 113.9(3) . .
C18 C19 C20 118.1(3) . .
O8 C19 Cu3 34.49(12) . .
C18 C19 Cu3 93.58(17) . .
C20 C19 Cu3 148.2(2) . .
F23A C20 F22A 113.3(9) . .
F24 C20 F23 105.9(9) . .
F24 C20 F22 106.4(9) . .
F23 C20 F22 101.1(8) . .
F23A C20 F24A 106.3(9) . .
F22A C20 F24A 106.8(8) . .
F23A C20 C19 112.6(6) . .
F22A C20 C19 107.2(5) . .
F24 C20 C19 116.3(6) . .
F23 C20 C19 111.6(7) . .
F22 C20 C19 114.1(5) . .
F24A C20 C19 110.5(6) . .
C19 O8 Cu3 124.26(18) . .
C22 O9 Cu3 119.17(17) . .
F26 C21 F25 108.5(3) . .
F26 C21 F27 106.4(3) . .
F25 C21 F27 105.7(3) . .
F26 C21 C22 113.8(2) . .
F25 C21 C22 111.3(2) . .
F27 C21 C22 110.8(3) . .
O9 C22 C23 127.4(3) . .
O9 C22 C21 115.6(2) . .
C23 C22 C21 117.0(2) . .
O9 C22 Cu3 39.72(13) . .
C23 C22 Cu3 88.72(17) . .
C21 C22 Cu3 152.19(19) . .
C24 C23 C22 122.4(3) . .
O10 C24 C23 129.3(2) . .
O10 C24 C25 112.3(2) . .
C23 C24 C25 118.3(2) . .
O10 C24 Cu3 35.61(11) . .
C23 C24 Cu3 97.44(16) . .
C25 C24 Cu3 139.13(19) . .
F28 C25 F29 107.3(2) . .
F28 C25 F30 106.6(2) . .
F29 C25 F30 107.4(2) . .
F28 C25 C24 111.9(2) . .
F29 C25 C24 113.3(2) . .
F30 C25 C24 110.0(2) . .
C24 O10 Cu3 121.94(16) . .
N2S O1S Cu3 121.95(14) . .
O1S N2S C11S 125.7(2) . .
O1S N2S C3S 120.8(2) . .
C11S N2S C3S 112.9(2) . .
O1S N2S Cu3 35.32(10) . .
C11S N2S Cu3 107.54(15) . .
C3S N2S Cu3 132.39(16) . .
N2S C3S C4S 110.7(2) . .
N2S C3S C5S 105.0(2) . .
C4S C3S C5S 110.5(3) . .
N2S C3S C6S 99.7(2) . .
C4S C3S C6S 115.0(2) . .
C5S C3S C6S 114.9(3) . .
N9S C6S C7S 109.8(2) . .
N9S C6S C8S 106.0(2) . .
C7S C6S C8S 111.1(3) . .
N9S C6S C3S 100.0(2) . .
C7S C6S C3S 115.4(3) . .
C8S C6S C3S 113.6(3) . .
O10S N9S C11S 125.0(2) . .
O10S N9S C6S 122.4(2) . .
C11S N9S C6S 112.2(2) . .
N9S O10S Cu2 172.33(18) . 1_455
N2S C11S N9S 107.0(2) . .
N2S C11S C12S 127.8(2) . .
N9S C11S C12S 125.2(2) . .
C22S C12S C11S 123.9(2) . .
C22S C12S C13S 104.9(2) . .
C11S C12S C13S 131.2(2) . .
N16S C13S C12S 109.7(2) . .
N16S C13S C14S 118.0(2) . .
C12S C13S C14S 132.0(2) . .
C13S C14S C15S 112.6(2) . .
C13S N16S N17S 105.7(2) . .
C22S N17S N16S 112.5(2) . .
C22S N17S C18S 127.4(2) . .
N16S N17S C18S 120.1(2) . .
N17S C18S C19S 112.6(2) . .
C20S C19S C18S 115.5(2) . .
C19S C20S C21S 112.4(3) . .
N17S C22S C12S 107.2(2) . .

loop_
_geom_bond_atom_site_label_1
_geom_bond_atom_site_label_2
_geom_bond_distance
_geom_bond_site_symmetry_2
Cu1 O1 1.9508(17) 2_556
Cu1 O1 1.9508(17) .
Cu1 O1R 2.0273(18) .
Cu1 O1R 2.0273(18) 2_556
Cu1 O2 2.2610(18) .
Cu1 O2 2.2611(19) 2_556
O1 C2 1.268(3) .
C1 F2 1.327(3) .
C1 F3 1.339(3) .
C1 F1 1.330(3) .
C1 C2 1.531(4) .
C2 C3 1.372(4) .
C3 C4 1.405(4) .
C4 O2 1.237(3) .
C4 C5 1.543(4) .
C5 F6 1.321(4) .
C5 F4 1.316(3) .
C5 F5 1.310(3) .
Cu2 O5 1.9346(17) .
Cu2 O4 1.9383(17) .
Cu2 O6 1.9456(17) .
Cu2 O3 1.9619(17) .
Cu2 N16R 2.379(2) .
Cu2 O10S 2.718(2) 1_655
O3 C7 1.259(3) .
C6 F9 1.256(9) .
C6 F8A 1.259(7) .
C6 F8 1.282(7) .
C6 F7 1.303(9) .
C6 F9A 1.294(8) .
C6 F7A 1.317(6) .
C6 C7 1.530(4) .
C7 C8 1.390(3) .
C8 C9 1.389(4) .
C9 O4 1.256(3) .
C9 C10 1.530(4) .
C10 F11 1.327(3) .
C10 F12 1.337(4) .
C10 F10 1.338(3) .
O5 C12 1.252(3) .
C11 F15 1.312(3) .
C11 F13 1.327(3) .
C11 F14 1.316(3) .
C11 C12 1.534(4) .
C12 C13 1.390(4) .
C13 C14 1.384(4) .
C14 O6 1.260(3) .
C14 C15 1.530(4) .
C15 F16A 1.212(15) .
C15 F18A 1.279(17) .
C15 F16 1.269(9) .
C15 F17 1.315(17) .
C15 F18 1.370(11) .
C15 F17A 1.376(13) .
O1R N2R 1.308(3) .
N2R C11R 1.338(3) .
N2R C3R 1.515(3) .
C3R C4R 1.526(4) .
C3R C5R 1.518(4) .
C3R C6R 1.543(4) .
C6R N9R 1.511(3) .
C6R C8R 1.522(4) .
C6R C7R 1.521(4) .
N9R O10R 1.265(3) .
N9R C11R 1.357(3) .
C11R C12R 1.445(4) .
C12R C22R 1.384(3) .
C12R C13R 1.425(3) .
C13R N16R 1.337(3) .
C13R C14R 1.501(4) .
C14R C15R 1.515(4) .
N16R N17R 1.371(3) .
N17R C22R 1.332(3) .
N17R C18R 1.470(3) .
C18R C19R 1.506(4) .
C19R C20R 1.530(3) .
C20R C21R 1.514(4) .
Cu3 O7 1.9182(17) .
Cu3 O10 1.9372(17) .
Cu3 O1S 1.9570(17) .
Cu3 O8 1.9564(18) .
Cu3 O9 2.1993(19) .
Cu3 C24 2.823(3) .
O7 C17 1.261(3) .
C16 F20 1.300(17) .
C16 F21 1.27(2) .
C16 F19 1.333(3) .
C16 F21A 1.41(2) .
C16 F20A 1.362(16) .
C16 C17 1.540(4) .
C17 C18 1.380(4) .
C18 C19 1.391(4) .
C19 O8 1.252(3) .
C19 C20 1.534(4) .
C20 F23A 1.245(10) .
C20 F22A 1.282(11) .
C20 F24 1.274(10) .
C20 F23 1.288(11) .
C20 F22 1.314(10) .
C20 F24A 1.328(9) .
O9 C22 1.240(3) .
C21 F26 1.308(3) .
C21 F25 1.324(3) .
C21 F27 1.321(4) .
C21 C22 1.530(4) .
C22 C23 1.420(4) .
C23 C24 1.373(4) .
C24 O10 1.270(3) .
C24 C25 1.531(4) .
C25 F28 1.332(3) .
C25 F29 1.331(3) .
C25 F30 1.328(3) .
O1S N2S 1.308(3) .
N2S C11S 1.337(3) .
N2S C3S 1.498(3) .
C3S C4S 1.518(4) .
C3S C5S 1.535(4) .
C3S C6S 1.547(4) .
C6S N9S 1.507(4) .
C6S C7S 1.525(4) .
C6S C8S 1.528(4) .
N9S O10S 1.269(3) .
N9S C11S 1.361(3) .
O10S Cu2 2.718(2) 1_455
C11S C12S 1.434(4) .
C12S C22S 1.381(4) .
C12S C13S 1.432(3) .
C13S N16S 1.329(3) .
C13S C14S 1.499(3) .
C14S C15S 1.528(4) .
N16S N17S 1.360(3) .
N17S C22S 1.328(3) .
N17S C18S 1.465(3) .
C18S C19S 1.511(4) .
C19S C20S 1.513(4) .
C20S C21S 1.530(4) .
